data_8100210
loop_
_publ_author_name
'Liu, Zhi'
'Yu, Wen-Tao'
'Tao, Xu-Tang'
'Jiang, Min-Hua'
'Yang, J.-X.'
'Wang,  L.'

_publ_section_title
;
Crystal structure of bis(4-chloroanilinium) tetraiodoplumbate(II), 
(ClC~6~H~4~NH~3~)~2~PbI~4~
;
_journal_issue 4
_journal_name_full 'Zeitschrift f\"ur Kristallographie - New Crystal Structures'
_journal_page_first 457
_journal_page_last 458
_journal_volume 219
_journal_year 2004
_chemical_formula_moiety (ClC6H4NH3)2PbI4
_chemical_formula_sum 'C12 H14 Cl2 I4 N2 Pb'
_chemical_formula_weight 971.94
_space_group_IT_number 14
_symmetry_cell_setting monoclinic
_symmetry_space_group_name_Hall '-P 2ybc'
_symmetry_space_group_name_H-M 'P 1 21/c 1'
_cell_angle_alpha 90.00
_cell_angle_beta 100.002(6)
_cell_angle_gamma 90.00
_cell_formula_units_Z 2
_cell_length_a 15.4438(13)
_cell_length_b 8.1786(7)
_cell_length_c 9.0478(7)
_cell_measurement_temperature 293(2)
_cell_volume 1125.45(16)
_diffrn_ambient_temperature 293(2)
_exptl_crystal_density_diffrn 2.868
_cod_original_sg_symbol_H-M 'P 21/c'
_cod_database_code 8100210

loop_
_symmetry_equiv_pos_as_xyz
'x, y, z'
'-x, y+1/2, -z+1/2'
'-x, -y, -z'
'x, -y-1/2, z-1/2'

loop_
_atom_site_label
_atom_site_type_symbol
_atom_site_fract_x
_atom_site_fract_y
_atom_site_fract_z
_atom_site_U_iso_or_equiv
_atom_site_adp_type
_atom_site_occupancy
_atom_site_symmetry_multiplicity
_atom_site_Wyckoff_symbol
_atom_site_calc_flag
_atom_site_refinement_flags
_atom_site_disorder_assembly
_atom_site_disorder_group
C1 C 0.5645(9) 0.4085(19) 0.2980(13) 0.049(3) Uani 1 4 e d . . .
C2 C 0.6245(11) 0.4685(19) 0.2243(14) 0.058(4) Uani 1 4 e d . . .
H2A H 0.6095 0.4924 0.1225 0.070 Uiso 1 4 e calc R . .
C3 C 0.7101(9) 0.4956(19) 0.2996(13) 0.056(4) Uani 1 4 e d . . .
H3A H 0.7532 0.5358 0.2492 0.067 Uiso 1 4 e calc R . .
C4 C 0.7287(9) 0.4613(16) 0.4501(14) 0.045(3) Uani 1 4 e d . . .
C5 C 0.6674(11) 0.398(2) 0.5267(14) 0.062(4) Uani 1 4 e d . . .
H5A H 0.6814 0.3747 0.6286 0.075 Uiso 1 4 e calc R . .
C6 C 0.5845(10) 0.371(2) 0.4477(14) 0.066(5) Uani 1 4 e d . . .
H6A H 0.5415 0.3262 0.4961 0.079 Uiso 1 4 e calc R . .
N1 N 0.8168(8) 0.4996(19) 0.5321(13) 0.072(4) Uani 1 4 e d . . .
H1A H 0.8314 0.6008 0.5098 0.108 Uiso 1 4 e calc R . .
H1B H 0.8554 0.4292 0.5059 0.108 Uiso 1 4 e calc R . .
H1C H 0.8171 0.4920 0.6303 0.108 Uiso 1 4 e calc R . .
Cl1 Cl 0.4562(3) 0.3809(7) 0.2037(4) 0.0790(13) Uani 1 4 e d . . .
I1 I 1.20407(6) 0.07590(15) 0.58188(9) 0.0579(3) Uani 1 4 e d . . .
I2 I 0.96105(6) 0.17718(12) 0.79934(8) 0.0511(3) Uani 1 4 e d . . .
Pb1 Pb 1.0000 0.0000 0.5000 0.0390(2) Uani 1 2 c d S . .

loop_
_atom_site_aniso_label
_atom_site_aniso_U_11
_atom_site_aniso_U_22
_atom_site_aniso_U_33
_atom_site_aniso_U_23
_atom_site_aniso_U_13
_atom_site_aniso_U_12
C1 0.042(8) 0.060(10) 0.042(6) -0.012(6) 0.000(6) -0.006(7)
C2 0.065(10) 0.069(11) 0.037(6) -0.003(6) -0.002(6) -0.007(8)
C3 0.041(8) 0.093(12) 0.037(6) 0.000(7) 0.017(5) -0.006(8)
C4 0.040(8) 0.049(8) 0.046(6) -0.001(5) 0.010(6) 0.010(6)
C5 0.067(11) 0.077(12) 0.046(7) 0.011(7) 0.017(7) -0.015(9)
C6 0.059(10) 0.089(13) 0.052(8) -0.004(8) 0.014(7) 0.004(9)
N1 0.042(7) 0.126(14) 0.047(6) -0.017(7) 0.006(5) 0.004(8)
Cl1 0.050(2) 0.113(4) 0.071(2) -0.010(2) 0.0006(18) -0.008(3)
I1 0.0391(5) 0.0919(8) 0.0419(4) 0.0037(4) 0.0046(4) -0.0067(5)
I2 0.0657(6) 0.0491(5) 0.0406(4) -0.0155(4) 0.0153(4) -0.0064(5)
Pb1 0.0441(4) 0.0431(4) 0.0288(3) 0.0001(3) 0.0033(2) 0.0015(3)

loop_
_geom_bond_atom_site_label_1
_geom_bond_atom_site_label_2
_geom_bond_distance
_geom_bond_site_symmetry_2
_geom_bond_publ_flag
C1 C2 1.33(2) . ?
C1 C6 1.371(17) . ?
C1 Cl1 1.754(13) . ?
C2 C3 1.40(2) . ?
C2 H2A 0.9300 . ?
C3 C4 1.371(17) . ?
C3 H3A 0.9300 . ?
C4 C5 1.367(19) . ?
C4 N1 1.467(18) . ?
C5 C6 1.37(2) . ?
C5 H5A 0.9300 . ?
C6 H6A 0.9300 . ?
N1 H1A 0.8900 . ?
N1 H1B 0.8900 . ?
N1 H1C 0.8900 . ?
I1 Pb1 3.1711(10) . ?
I2 Pb1 3.2014(9) 2_756 ?
I2 Pb1 3.2191(8) . ?
Pb1 I1 3.1711(10) 3_756 ?
Pb1 I2 3.2014(9) 4_565 ?
Pb1 I2 3.2014(9) 2_746 ?
Pb1 I2 3.2191(8) 3_756 ?
